data_7708966
loop_
_publ_author_name
'Yimthachote, Supajittra'
'Chumsaeng, Phongnarin'
'Phomphrai, Khamphee'

_publ_section_title
;
 Complexity of imine and amine Schiff-base tin(ii) complexes: drastic
 differences of amino and pyridyl side arms
;
_journal_name_full 'Dalton Transactions'
_journal_paper_doi 10.1039/D1DT02997E
_journal_year 2021
_chemical_formula_moiety 'C42 H52 N4 O2 Sn2'
_chemical_formula_sum 'C42 H52 N4 O2 Sn2'
_chemical_formula_weight 882.25
_chemical_name_systematic 3b'
_chemical_properties_physical Air-sensitive,Moisture-sensitive
_space_group_crystal_system monoclinic
_space_group_IT_number 14
_space_group_name_Hall '-P 2ybc'
_space_group_name_H-M_alt 'P 1 21/c 1'
_atom_sites_solution_hydrogens geom
_audit_creation_date 2021-05-29
_audit_creation_method
;
Olex2 1.3
(compiled 2020.11.12 svn.r5f609507 for OlexSys, GUI svn.r6272)
;
_audit_update_record
;
2021-08-12 deposited with the CCDC.	2021-11-23 downloaded from the CCDC.
;
_cell_angle_alpha 90
_cell_angle_beta 97.412(4)
_cell_angle_gamma 90
_cell_formula_units_Z 4
_cell_length_a 15.6349(18)
_cell_length_b 15.8939(19)
_cell_length_c 18.278(2)
_cell_measurement_reflns_used 9939
_cell_measurement_temperature 100
_cell_measurement_theta_max 25.60
_cell_measurement_theta_min 2.24
_cell_volume 4504.1(9)
_computing_cell_refinement 'SAINT V8.40A (Bruker, 2019)'
_computing_data_reduction 'SAINT V8.40A (Bruker, 2019)'
_computing_molecular_graphics 'Olex2 1.3 (Dolomanov et al., 2009)'
_computing_publication_material 'Olex2 1.3 (Dolomanov et al., 2009)'
_computing_structure_refinement 'SHELXL 2018/3 (Sheldrick, 2015)'
_computing_structure_solution 'SHELXT 2014/5 (Sheldrick, 2014)'
_diffrn_ambient_temperature 100
_diffrn_measured_fraction_theta_full 0.999
_diffrn_measured_fraction_theta_max 0.999
_diffrn_measurement_device_type 'Bruker D8 Venture'
_diffrn_measurement_method '\f and \w scans'
_diffrn_radiation_type MoK\a
_diffrn_radiation_wavelength 0.71073
_diffrn_reflns_av_R_equivalents 0.1446
_diffrn_reflns_av_unetI/netI 0.0471
_diffrn_reflns_Laue_measured_fraction_full 0.999
_diffrn_reflns_Laue_measured_fraction_max 0.999
_diffrn_reflns_limit_h_max 18
_diffrn_reflns_limit_h_min -18
_diffrn_reflns_limit_k_max 19
_diffrn_reflns_limit_k_min -19
_diffrn_reflns_limit_l_max 22
_diffrn_reflns_limit_l_min -22
_diffrn_reflns_number 115240
_diffrn_reflns_point_group_measured_fraction_full 0.999
_diffrn_reflns_point_group_measured_fraction_max 0.999
_diffrn_reflns_theta_full 25.242
_diffrn_reflns_theta_max 25.348
_diffrn_reflns_theta_min 2.238
_diffrn_source_current 1.0
_diffrn_source_power 0.05
_diffrn_source_voltage 50.0
_diffrn_standards_number 0
_exptl_absorpt_coefficient_mu 1.144
_exptl_absorpt_correction_T_max 0.7453
_exptl_absorpt_correction_T_min 0.6756
_exptl_absorpt_correction_type multi-scan
_exptl_absorpt_process_details
;
SADABS-2016/2 (Bruker,2016/2) was used for absorption correction.
wR2(int) was 0.1280 before and 0.0683 after correction.
The Ratio of minimum to maximum transmission is 0.9065.
The \l/2 correction factor is Not present.
;
_exptl_crystal_colour 'clear light yellow'
_exptl_crystal_colour_lustre clear
_exptl_crystal_colour_modifier light
_exptl_crystal_colour_primary yellow
_exptl_crystal_density_diffrn 1.301
_exptl_crystal_description block
_exptl_crystal_F_000 1792
_exptl_crystal_size_max 0.12666
_exptl_crystal_size_mid 0.09446
_exptl_crystal_size_min 0.04206
_refine_diff_density_max 0.991
_refine_diff_density_min -0.541
_refine_diff_density_rms 0.088
_refine_ls_extinction_method none
_refine_ls_goodness_of_fit_ref 1.053
_refine_ls_hydrogen_treatment constr
_refine_ls_matrix_type full
_refine_ls_number_parameters 463
_refine_ls_number_reflns 8230
_refine_ls_number_restraints 0
_refine_ls_restrained_S_all 1.053
_refine_ls_R_factor_all 0.0504
_refine_ls_R_factor_gt 0.0323
_refine_ls_shift/su_max 0.002
_refine_ls_shift/su_mean 0.000
_refine_ls_structure_factor_coef Fsqd
_refine_ls_weighting_details 'w=1/[\s^2^(Fo^2^)+(0.0373P)^2^+0.6030P] where P=(Fo^2^+2Fc^2^)/3'
_refine_ls_weighting_scheme calc
_refine_ls_wR_factor_gt 0.0697
_refine_ls_wR_factor_ref 0.0739
_reflns_Friedel_coverage 0.000
_reflns_number_gt 6368
_reflns_number_total 8230
_reflns_threshold_expression 'I > 2\s(I)'
_cod_data_source_file d1dt02997e2.cif
_cod_data_source_block p2(1)_c
_cod_original_cell_volume 4504.2(9)
_cod_database_code 7708966
_shelx_shelxl_version_number 2018/3
_shelx_space_group_comment
;
The symmetry employed for this shelxl refinement is uniquely defined
by the following loop, which should always be used as a source of
symmetry information in preference to the above space-group names.
They are only intended as comments.
;
_shelx_estimated_absorpt_t_max 0.953
_shelx_estimated_absorpt_t_min 0.869
_olex2_refinement_description
;
1. Fixed Uiso
 At 1.2 times of:
  All C(H) groups
 At 1.5 times of:
  All C(H,H,H) groups
2.a Ternary CH refined with riding coordinates:
 C22(H22), C7(H7), C1(H1), C28(H28)
2.b Aromatic/amide H refined with riding coordinates:
 C3(H3), C4(H4), C5(H5), C6(H6), C13(H13), C11(H11), C32(H32), C34(H34),
 C24(H24), C25(H25), C26(H26), C27(H27)
2.c Idealised Me refined as rotating group:
 C21(H21A,H21B,H21C), C19(H19A,H19B,H19C), C20(H20A,H20B,H20C), C16(H16A,H16B,
 H16C), C15(H15A,H15B,H15C), C17(H17A,H17B,H17C), C40(H40A,H40B,H40C), C42(H42A,
 H42B,H42C), C41(H41A,H41B,H41C), C36(H36A,H36B,H36C), C38(H38A,H38B,H38C),
 C37(H37A,H37B,H37C)
;
_smtbx_masks_void_probe_radius 1.2
_smtbx_masks_void_truncation_radius 1.2
_olex2_submission_special_instructions 'No special instructions were received'

loop_
_space_group_symop_operation_xyz
'x, y, z'
'-x, y+1/2, -z+1/2'
'-x, -y, -z'
'x, -y-1/2, z-1/2'

loop_
_atom_site_label
_atom_site_type_symbol
_atom_site_fract_x
_atom_site_fract_y
_atom_site_fract_z
_atom_site_U_iso_or_equiv
_atom_site_adp_type
_atom_site_occupancy
_atom_site_site_symmetry_order
_atom_site_calc_flag
_atom_site_refinement_flags_posn
_atom_site_refinement_flags_adp
_atom_site_refinement_flags_occupancy
_atom_site_disorder_assembly
_atom_site_disorder_group
Sn2 Sn 0.39412(2) 0.31017(2) 0.65307(2) 0.01536(7) Uani 1 1 d . . . . .
Sn1 Sn 0.46952(2) 0.10345(2) 0.61228(2) 0.01658(7) Uani 1 1 d . . . . .
O1 O 0.50924(13) 0.23232(14) 0.67645(11) 0.0143(5) Uani 1 1 d . . . . .
O2 O 0.35108(13) 0.17069(14) 0.62723(11) 0.0155(5) Uani 1 1 d . . . . .
N4 N 0.49647(17) 0.41451(17) 0.62926(14) 0.0174(6) Uani 1 1 d . . . . .
N1 N 0.49470(16) 0.17466(17) 0.52145(13) 0.0155(6) Uani 1 1 d . . . . .
N2 N 0.38210(17) 0.04809(18) 0.50603(16) 0.0220(7) Uani 1 1 d . . . . .
N3 N 0.39905(15) 0.31277(17) 0.53905(13) 0.0140(6) Uani 1 1 d . . . . .
C23 C 0.52406(19) 0.4039(2) 0.56367(17) 0.0162(7) Uani 1 1 d . . . . .
C22 C 0.48354(19) 0.3316(2) 0.51907(16) 0.0159(7) Uani 1 1 d . . . . .
H22 H 0.475937 0.349029 0.466052 0.019 Uiso 1 1 calc R U . . .
C7 C 0.54519(19) 0.2513(2) 0.52692(16) 0.0149(7) Uani 1 1 d . . . . .
H7 H 0.577020 0.252010 0.482855 0.018 Uiso 1 1 calc R U . . .
C1 C 0.42135(19) 0.1842(2) 0.46446(17) 0.0174(8) Uani 1 1 d . . . . .
H1 H 0.443455 0.204121 0.418509 0.021 Uiso 1 1 calc R U . . .
C2 C 0.37852(19) 0.1012(2) 0.44832(18) 0.0199(8) Uani 1 1 d . . . . .
C3 C 0.3339(2) 0.0800(2) 0.3802(2) 0.0274(9) Uani 1 1 d . . . . .
H3 H 0.332010 0.117578 0.339606 0.033 Uiso 1 1 calc R U . . .
C4 C 0.2924(2) 0.0033(3) 0.3726(2) 0.0375(11) Uani 1 1 d . . . . .
H4 H 0.261509 -0.012492 0.326492 0.045 Uiso 1 1 calc R U . . .
C5 C 0.2959(2) -0.0503(3) 0.4322(2) 0.0361(10) Uani 1 1 d . . . . .
H5 H 0.266818 -0.102853 0.428043 0.043 Uiso 1 1 calc R U . . .
C6 C 0.3422(2) -0.0260(2) 0.4977(2) 0.0285(9) Uani 1 1 d . . . . .
H6 H 0.346028 -0.063444 0.538524 0.034 Uiso 1 1 calc R U . . .
C9 C 0.5928(2) 0.2479(2) 0.66554(16) 0.0139(7) Uani 1 1 d . . . . .
C8 C 0.61347(19) 0.2555(2) 0.59378(16) 0.0144(7) Uani 1 1 d . . . . .
C13 C 0.69748(19) 0.2727(2) 0.58211(16) 0.0142(7) Uani 1 1 d . . . . .
H13 H 0.710210 0.277858 0.532878 0.017 Uiso 1 1 calc R U . . .
C12 C 0.7634(2) 0.2826(2) 0.63941(16) 0.0148(7) Uani 1 1 d . . . . .
C11 C 0.7414(2) 0.2721(2) 0.71078(17) 0.0186(8) Uani 1 1 d . . . . .
H11 H 0.786196 0.276213 0.751028 0.022 Uiso 1 1 calc R U . . .
C10 C 0.6583(2) 0.2559(2) 0.72644(16) 0.0140(7) Uani 1 1 d . . . . .
C18 C 0.6389(2) 0.2511(2) 0.80665(17) 0.0180(8) Uani 1 1 d . . . . .
C21 C 0.7213(2) 0.2595(2) 0.86155(17) 0.0261(9) Uani 1 1 d . . . . .
H21A H 0.761121 0.213906 0.853435 0.039 Uiso 1 1 calc R U . . .
H21B H 0.706644 0.256271 0.912026 0.039 Uiso 1 1 calc R U . . .
H21C H 0.748670 0.313826 0.854292 0.039 Uiso 1 1 calc R U . . .
C19 C 0.5799(2) 0.3243(2) 0.82112(17) 0.0217(8) Uani 1 1 d . . . . .
H19A H 0.606908 0.377533 0.809542 0.033 Uiso 1 1 calc R U . . .
H19B H 0.570680 0.324175 0.873136 0.033 Uiso 1 1 calc R U . . .
H19C H 0.524375 0.318280 0.789945 0.033 Uiso 1 1 calc R U . . .
C20 C 0.5970(2) 0.1663(2) 0.82016(18) 0.0238(8) Uani 1 1 d . . . . .
H20A H 0.541559 0.161817 0.788534 0.036 Uiso 1 1 calc R U . . .
H20B H 0.587470 0.162411 0.872014 0.036 Uiso 1 1 calc R U . . .
H20C H 0.635030 0.120599 0.808587 0.036 Uiso 1 1 calc R U . . .
C14 C 0.8558(2) 0.3056(2) 0.62873(17) 0.0205(8) Uani 1 1 d . . . . .
C16 C 0.9172(2) 0.2353(3) 0.6572(2) 0.0352(10) Uani 1 1 d . . . . .
H16A H 0.914701 0.226879 0.709977 0.053 Uiso 1 1 calc R U . . .
H16B H 0.976117 0.250540 0.649461 0.053 Uiso 1 1 calc R U . . .
H16C H 0.900414 0.183202 0.630449 0.053 Uiso 1 1 calc R U . . .
C15 C 0.8642(2) 0.3196(2) 0.54675(18) 0.0270(9) Uani 1 1 d . . . . .
H15A H 0.847069 0.268359 0.518888 0.041 Uiso 1 1 calc R U . . .
H15B H 0.924215 0.333291 0.541390 0.041 Uiso 1 1 calc R U . . .
H15C H 0.826745 0.366254 0.527706 0.041 Uiso 1 1 calc R U . . .
C17 C 0.8808(2) 0.3876(3) 0.6690(2) 0.0339(10) Uani 1 1 d . . . . .
H17A H 0.838450 0.431254 0.652163 0.051 Uiso 1 1 calc R U . . .
H17B H 0.938003 0.405204 0.658481 0.051 Uiso 1 1 calc R U . . .
H17C H 0.881900 0.379205 0.722218 0.051 Uiso 1 1 calc R U . . .
C30 C 0.27488(19) 0.1741(2) 0.58046(16) 0.0136(7) Uani 1 1 d . . . . .
C31 C 0.19831(19) 0.1405(2) 0.60110(17) 0.0157(7) Uani 1 1 d . . . . .
C39 C 0.1955(2) 0.0987(2) 0.67660(18) 0.0193(8) Uani 1 1 d . . . . .
C40 C 0.2512(2) 0.0188(2) 0.68207(18) 0.0223(8) Uani 1 1 d . . . . .
H40A H 0.229383 -0.020116 0.642407 0.033 Uiso 1 1 calc R U . . .
H40B H 0.248685 -0.008266 0.729927 0.033 Uiso 1 1 calc R U . . .
H40C H 0.311042 0.033756 0.677371 0.033 Uiso 1 1 calc R U . . .
C42 C 0.1043(2) 0.0719(2) 0.68837(19) 0.0274(9) Uani 1 1 d . . . . .
H42A H 0.066291 0.121120 0.684039 0.041 Uiso 1 1 calc R U . . .
H42B H 0.105528 0.047186 0.737610 0.041 Uiso 1 1 calc R U . . .
H42C H 0.082794 0.030176 0.650988 0.041 Uiso 1 1 calc R U . . .
C41 C 0.2266(2) 0.1602(2) 0.73964(18) 0.0229(8) Uani 1 1 d . . . . .
H41A H 0.286698 0.175792 0.736861 0.034 Uiso 1 1 calc R U . . .
H41B H 0.222229 0.133148 0.787195 0.034 Uiso 1 1 calc R U . . .
H41C H 0.190484 0.210850 0.734954 0.034 Uiso 1 1 calc R U . . .
C32 C 0.1252(2) 0.1419(2) 0.54814(17) 0.0184(8) Uani 1 1 d . . . . .
H32 H 0.073476 0.117785 0.560840 0.022 Uiso 1 1 calc R U . . .
C33 C 0.1235(2) 0.1766(2) 0.47790(18) 0.0187(8) Uani 1 1 d . . . . .
C35 C 0.0453(2) 0.1702(2) 0.41869(18) 0.0244(9) Uani 1 1 d . . . . .
C36 C 0.0715(2) 0.1165(3) 0.3555(2) 0.0388(11) Uani 1 1 d . . . . .
H36A H 0.117599 0.144927 0.333544 0.058 Uiso 1 1 calc R U . . .
H36B H 0.021510 0.108615 0.317898 0.058 Uiso 1 1 calc R U . . .
H36C H 0.092073 0.061524 0.374740 0.058 Uiso 1 1 calc R U . . .
C38 C -0.0320(2) 0.1280(2) 0.4474(2) 0.0299(9) Uani 1 1 d . . . . .
H38A H -0.017385 0.069739 0.461298 0.045 Uiso 1 1 calc R U . . .
H38B H -0.081599 0.128668 0.408679 0.045 Uiso 1 1 calc R U . . .
H38C H -0.046564 0.158770 0.490632 0.045 Uiso 1 1 calc R U . . .
C37 C 0.0176(2) 0.2572(3) 0.3894(2) 0.0336(10) Uani 1 1 d . . . . .
H37A H 0.003774 0.292590 0.430173 0.050 Uiso 1 1 calc R U . . .
H37B H -0.033354 0.251968 0.352414 0.050 Uiso 1 1 calc R U . . .
H37C H 0.064735 0.283055 0.366736 0.050 Uiso 1 1 calc R U . . .
C34 C 0.1987(2) 0.2148(2) 0.46234(18) 0.0190(8) Uani 1 1 d . . . . .
H34 H 0.198603 0.241934 0.416040 0.023 Uiso 1 1 calc R U . . .
C29 C 0.27435(19) 0.2150(2) 0.51159(17) 0.0156(7) Uani 1 1 d . . . . .
C28 C 0.3544(2) 0.2529(2) 0.48704(17) 0.0167(8) Uani 1 1 d . . . . .
H28 H 0.334677 0.285564 0.441181 0.020 Uiso 1 1 calc R U . . .
C24 C 0.5877(2) 0.4547(2) 0.54066(19) 0.0235(8) Uani 1 1 d . . . . .
H24 H 0.607076 0.445948 0.494077 0.028 Uiso 1 1 calc R U . . .
C25 C 0.6222(2) 0.5180(2) 0.5867(2) 0.0257(9) Uani 1 1 d . . . . .
H25 H 0.666155 0.553300 0.572398 0.031 Uiso 1 1 calc R U . . .
C26 C 0.5924(2) 0.5298(2) 0.65403(19) 0.0253(9) Uani 1 1 d . . . . .
H26 H 0.615009 0.573640 0.686189 0.030 Uiso 1 1 calc R U . . .
C27 C 0.5298(2) 0.4770(2) 0.67346(18) 0.0222(8) Uani 1 1 d . . . . .
H27 H 0.509254 0.484914 0.719687 0.027 Uiso 1 1 calc R U . . .

loop_
_atom_site_aniso_label
_atom_site_aniso_U_11
_atom_site_aniso_U_22
_atom_site_aniso_U_33
_atom_site_aniso_U_23
_atom_site_aniso_U_13
_atom_site_aniso_U_12
Sn2 0.01742(12) 0.01866(14) 0.00951(11) -0.00127(10) -0.00010(9) 0.00054(10)
Sn1 0.01675(12) 0.01674(14) 0.01512(12) 0.00148(10) -0.00228(9) 0.00129(10)
O1 0.0149(11) 0.0168(13) 0.0108(11) -0.0012(9) 0.0002(9) -0.0032(10)
O2 0.0121(11) 0.0190(14) 0.0141(11) -0.0010(10) -0.0031(9) -0.0006(10)
N4 0.0209(15) 0.0153(17) 0.0143(15) 0.0008(12) -0.0037(11) 0.0014(12)
N1 0.0159(14) 0.0205(17) 0.0087(13) -0.0012(12) -0.0041(11) 0.0009(12)
N2 0.0182(15) 0.0179(18) 0.0286(17) -0.0050(14) -0.0019(12) 0.0026(13)
N3 0.0145(13) 0.0172(16) 0.0094(13) -0.0008(11) -0.0019(11) -0.0014(12)
C23 0.0137(16) 0.019(2) 0.0140(17) 0.0038(14) -0.0045(13) 0.0033(15)
C22 0.0191(17) 0.021(2) 0.0070(16) 0.0013(14) -0.0009(13) -0.0002(15)
C7 0.0136(16) 0.025(2) 0.0070(15) -0.0008(14) 0.0030(12) -0.0010(15)
C1 0.0174(17) 0.026(2) 0.0081(16) -0.0023(14) -0.0016(13) 0.0022(15)
C2 0.0137(16) 0.022(2) 0.0231(19) -0.0099(16) -0.0012(14) 0.0056(15)
C3 0.0232(19) 0.032(2) 0.025(2) -0.0139(17) -0.0042(15) 0.0064(17)
C4 0.028(2) 0.040(3) 0.039(2) -0.023(2) -0.0156(18) 0.006(2)
C5 0.025(2) 0.022(2) 0.058(3) -0.015(2) -0.0108(19) 0.0016(17)
C6 0.0216(19) 0.019(2) 0.044(2) -0.0038(18) -0.0004(17) 0.0023(17)
C9 0.0203(17) 0.0105(18) 0.0098(16) -0.0003(13) -0.0018(13) -0.0004(14)
C8 0.0190(17) 0.0149(19) 0.0082(16) 0.0000(13) -0.0025(13) 0.0030(14)
C13 0.0204(17) 0.0134(18) 0.0088(16) -0.0002(14) 0.0025(13) 0.0039(15)
C12 0.0184(17) 0.0159(19) 0.0102(16) -0.0002(14) 0.0020(13) 0.0038(15)
C11 0.0213(18) 0.021(2) 0.0116(16) -0.0004(15) -0.0064(14) 0.0025(16)
C10 0.0196(17) 0.0155(19) 0.0068(16) 0.0001(13) 0.0016(13) 0.0001(14)
C18 0.0186(17) 0.027(2) 0.0080(16) 0.0008(14) 0.0014(13) -0.0029(16)
C21 0.0269(19) 0.041(3) 0.0087(17) 0.0063(16) -0.0033(14) -0.0054(18)
C19 0.0270(19) 0.030(2) 0.0072(16) -0.0029(15) 0.0011(14) -0.0031(17)
C20 0.031(2) 0.025(2) 0.0137(17) 0.0043(15) -0.0012(15) -0.0009(17)
C14 0.0188(17) 0.033(2) 0.0102(16) -0.0050(15) 0.0021(13) 0.0031(16)
C16 0.0162(19) 0.055(3) 0.034(2) 0.003(2) 0.0030(16) 0.0097(19)
C15 0.0185(18) 0.044(3) 0.0195(19) -0.0002(17) 0.0043(15) -0.0030(17)
C17 0.028(2) 0.044(3) 0.031(2) -0.0098(19) 0.0082(17) -0.0141(19)
C30 0.0165(16) 0.0123(19) 0.0109(16) -0.0021(13) -0.0024(13) 0.0046(14)
C31 0.0153(16) 0.0157(19) 0.0159(17) -0.0023(14) 0.0012(13) 0.0012(15)
C39 0.0168(17) 0.020(2) 0.0207(18) 0.0052(15) 0.0001(14) 0.0000(15)
C40 0.0223(18) 0.022(2) 0.0212(18) 0.0027(16) -0.0018(14) -0.0026(16)
C42 0.0231(19) 0.032(2) 0.027(2) 0.0087(17) 0.0019(16) -0.0032(17)
C41 0.0236(19) 0.025(2) 0.0207(19) 0.0056(16) 0.0049(15) 0.0020(16)
C32 0.0160(17) 0.019(2) 0.0207(18) -0.0004(15) 0.0027(14) 0.0011(15)
C33 0.0169(17) 0.019(2) 0.0187(18) -0.0046(15) -0.0023(14) 0.0038(15)
C35 0.0193(18) 0.032(2) 0.0199(19) -0.0052(16) -0.0048(14) 0.0038(16)
C36 0.0210(19) 0.066(3) 0.027(2) -0.021(2) -0.0061(16) -0.004(2)
C38 0.0213(19) 0.038(3) 0.028(2) -0.0054(18) -0.0081(16) 0.0005(17)
C37 0.030(2) 0.042(3) 0.025(2) 0.0048(18) -0.0118(17) 0.0012(19)
C34 0.0207(18) 0.019(2) 0.0164(17) -0.0004(15) -0.0006(14) 0.0047(15)
C29 0.0170(17) 0.0148(19) 0.0141(17) -0.0040(14) -0.0010(13) 0.0022(14)
C28 0.0213(18) 0.017(2) 0.0097(16) -0.0006(14) -0.0054(13) 0.0029(15)
C24 0.0228(19) 0.024(2) 0.0219(19) 0.0064(16) -0.0035(15) 0.0008(16)
C25 0.0195(18) 0.019(2) 0.035(2) 0.0081(17) -0.0083(16) -0.0027(16)
C26 0.0261(19) 0.017(2) 0.029(2) 0.0016(17) -0.0103(16) -0.0026(17)
C27 0.0264(19) 0.020(2) 0.0183(18) -0.0001(16) -0.0060(15) 0.0067(17)

loop_
_atom_type_symbol
_atom_type_description
_atom_type_scat_dispersion_real
_atom_type_scat_dispersion_imag
_atom_type_scat_source
C C 0.0033 0.0016 'International Tables Vol C Tables 4.2.6.8 and 6.1.1.4'
H H 0.0000 0.0000 'International Tables Vol C Tables 4.2.6.8 and 6.1.1.4'
N N 0.0061 0.0033 'International Tables Vol C Tables 4.2.6.8 and 6.1.1.4'
O O 0.0106 0.0060 'International Tables Vol C Tables 4.2.6.8 and 6.1.1.4'
Sn Sn -0.6537 1.4246 'International Tables Vol C Tables 4.2.6.8 and 6.1.1.4'

loop_
_geom_angle_atom_site_label_1
_geom_angle_atom_site_label_2
_geom_angle_atom_site_label_3
_geom_angle
_geom_angle_site_symmetry_1
_geom_angle_site_symmetry_3
_geom_angle_publ_flag
O1 Sn2 O2 73.23(7) . . ?
O1 Sn2 N4 82.76(8) . . ?
O2 Sn2 N4 143.36(8) . . ?
N3 Sn2 O1 94.06(9) . . ?
N3 Sn2 O2 82.24(9) . . ?
N3 Sn2 N4 72.12(9) . . ?
O2 Sn1 O1 72.05(7) . . ?
O2 Sn1 N2 82.92(8) . . ?
N1 Sn1 O1 82.11(9) . . ?
N1 Sn1 O2 94.82(9) . . ?
N1 Sn1 N2 72.58(10) . . ?
N2 Sn1 O1 142.59(8) . . ?
Sn2 O1 Sn1 103.49(8) . . ?
C9 O1 Sn2 130.35(19) . . ?
C9 O1 Sn1 105.95(17) . . ?
Sn1 O2 Sn2 105.16(8) . . ?
C30 O2 Sn2 106.89(18) . . ?
C30 O2 Sn1 128.45(18) . . ?
C23 N4 Sn2 112.2(2) . . ?
C23 N4 C27 119.2(3) . . ?
C27 N4 Sn2 128.5(2) . . ?
C7 N1 Sn1 123.92(18) . . ?
C7 N1 C1 109.5(2) . . ?
C1 N1 Sn1 114.5(2) . . ?
C2 N2 Sn1 111.5(2) . . ?
C6 N2 Sn1 128.9(2) . . ?
C6 N2 C2 119.6(3) . . ?
C22 N3 Sn2 114.02(17) . . ?
C22 N3 C28 110.3(2) . . ?
C28 N3 Sn2 124.0(2) . . ?
N4 C23 C22 114.9(3) . . ?
N4 C23 C24 121.7(3) . . ?
C24 C23 C22 123.3(3) . . ?
N3 C22 C23 110.9(3) . . ?
N3 C22 H22 107.7 . . ?
N3 C22 C7 111.9(3) . . ?
C23 C22 H22 107.7 . . ?
C23 C22 C7 110.8(2) . . ?
C7 C22 H22 107.7 . . ?
N1 C7 C22 110.4(2) . . ?
N1 C7 H7 106.1 . . ?
N1 C7 C8 114.4(3) . . ?
C22 C7 H7 106.1 . . ?
C8 C7 C22 113.1(3) . . ?
C8 C7 H7 106.1 . . ?
N1 C1 H1 108.0 . . ?
N1 C1 C2 110.0(3) . . ?
N1 C1 C28 111.6(2) . . ?
C2 C1 H1 108.0 . . ?
C2 C1 C28 111.2(3) . . ?
C28 C1 H1 108.0 . . ?
N2 C2 C1 115.3(3) . . ?
N2 C2 C3 121.0(3) . . ?
C3 C2 C1 123.6(3) . . ?
C2 C3 H3 120.7 . . ?
C4 C3 C2 118.7(4) . . ?
C4 C3 H3 120.7 . . ?
C3 C4 H4 120.1 . . ?
C5 C4 C3 119.8(3) . . ?
C5 C4 H4 120.1 . . ?
C4 C5 H5 120.7 . . ?
C6 C5 C4 118.6(4) . . ?
C6 C5 H5 120.7 . . ?
N2 C6 C5 122.3(4) . . ?
N2 C6 H6 118.8 . . ?
C5 C6 H6 118.8 . . ?
O1 C9 C8 119.5(3) . . ?
O1 C9 C10 120.5(3) . . ?
C8 C9 C10 120.0(3) . . ?
C9 C8 C7 122.0(3) . . ?
C13 C8 C7 117.9(3) . . ?
C13 C8 C9 120.0(3) . . ?
C8 C13 H13 118.8 . . ?
C12 C13 C8 122.4(3) . . ?
C12 C13 H13 118.8 . . ?
C13 C12 C11 116.4(3) . . ?
C13 C12 C14 123.8(3) . . ?
C11 C12 C14 119.8(3) . . ?
C12 C11 H11 117.9 . . ?
C10 C11 C12 124.2(3) . . ?
C10 C11 H11 117.9 . . ?
C9 C10 C18 122.2(3) . . ?
C11 C10 C9 117.0(3) . . ?
C11 C10 C18 120.7(3) . . ?
C21 C18 C10 111.6(3) . . ?
C19 C18 C10 109.0(3) . . ?
C19 C18 C21 107.1(3) . . ?
C19 C18 C20 111.2(3) . . ?
C20 C18 C10 109.8(3) . . ?
C20 C18 C21 108.2(3) . . ?
C18 C21 H21A 109.5 . . ?
C18 C21 H21B 109.5 . . ?
C18 C21 H21C 109.5 . . ?
H21A C21 H21B 109.5 . . ?
H21A C21 H21C 109.5 . . ?
H21B C21 H21C 109.5 . . ?
C18 C19 H19A 109.5 . . ?
C18 C19 H19B 109.5 . . ?
C18 C19 H19C 109.5 . . ?
H19A C19 H19B 109.5 . . ?
H19A C19 H19C 109.5 . . ?
H19B C19 H19C 109.5 . . ?
C18 C20 H20A 109.5 . . ?
C18 C20 H20B 109.5 . . ?
C18 C20 H20C 109.5 . . ?
H20A C20 H20B 109.5 . . ?
H20A C20 H20C 109.5 . . ?
H20B C20 H20C 109.5 . . ?
C12 C14 C15 111.2(2) . . ?
C16 C14 C12 110.3(3) . . ?
C16 C14 C15 108.1(3) . . ?
C16 C14 C17 110.6(3) . . ?
C17 C14 C12 109.4(3) . . ?
C17 C14 C15 107.3(3) . . ?
C14 C16 H16A 109.5 . . ?
C14 C16 H16B 109.5 . . ?
C14 C16 H16C 109.5 . . ?
H16A C16 H16B 109.5 . . ?
H16A C16 H16C 109.5 . . ?
H16B C16 H16C 109.5 . . ?
C14 C15 H15A 109.5 . . ?
C14 C15 H15B 109.5 . . ?
C14 C15 H15C 109.5 . . ?
H15A C15 H15B 109.5 . . ?
H15A C15 H15C 109.5 . . ?
H15B C15 H15C 109.5 . . ?
C14 C17 H17A 109.5 . . ?
C14 C17 H17B 109.5 . . ?
C14 C17 H17C 109.5 . . ?
H17A C17 H17B 109.5 . . ?
H17A C17 H17C 109.5 . . ?
H17B C17 H17C 109.5 . . ?
O2 C30 C31 121.2(3) . . ?
O2 C30 C29 118.5(3) . . ?
C31 C30 C29 120.4(3) . . ?
C30 C31 C39 121.9(3) . . ?
C32 C31 C30 117.1(3) . . ?
C32 C31 C39 120.8(3) . . ?
C31 C39 C41 110.7(3) . . ?
C40 C39 C31 109.5(3) . . ?
C40 C39 C41 110.8(3) . . ?
C42 C39 C31 112.4(3) . . ?
C42 C39 C40 106.9(3) . . ?
C42 C39 C41 106.3(3) . . ?
C39 C40 H40A 109.5 . . ?
C39 C40 H40B 109.5 . . ?
C39 C40 H40C 109.5 . . ?
H40A C40 H40B 109.5 . . ?
H40A C40 H40C 109.5 . . ?
H40B C40 H40C 109.5 . . ?
C39 C42 H42A 109.5 . . ?
C39 C42 H42B 109.5 . . ?
C39 C42 H42C 109.5 . . ?
H42A C42 H42B 109.5 . . ?
H42A C42 H42C 109.5 . . ?
H42B C42 H42C 109.5 . . ?
C39 C41 H41A 109.5 . . ?
C39 C41 H41B 109.5 . . ?
C39 C41 H41C 109.5 . . ?
H41A C41 H41B 109.5 . . ?
H41A C41 H41C 109.5 . . ?
H41B C41 H41C 109.5 . . ?
C31 C32 H32 118.0 . . ?
C33 C32 C31 124.0(3) . . ?
C33 C32 H32 118.0 . . ?
C32 C33 C35 122.9(3) . . ?
C34 C33 C32 116.6(3) . . ?
C34 C33 C35 120.4(3) . . ?
C33 C35 C36 107.7(3) . . ?
C33 C35 C38 112.4(3) . . ?
C36 C35 C38 108.3(3) . . ?
C37 C35 C33 110.7(3) . . ?
C37 C35 C36 109.4(3) . . ?
C37 C35 C38 108.4(3) . . ?
C35 C36 H36A 109.5 . . ?
C35 C36 H36B 109.5 . . ?
C35 C36 H36C 109.5 . . ?
H36A C36 H36B 109.5 . . ?
H36A C36 H36C 109.5 . . ?
H36B C36 H36C 109.5 . . ?
C35 C38 H38A 109.5 . . ?
C35 C38 H38B 109.5 . . ?
C35 C38 H38C 109.5 . . ?
H38A C38 H38B 109.5 . . ?
H38A C38 H38C 109.5 . . ?
H38B C38 H38C 109.5 . . ?
C35 C37 H37A 109.5 . . ?
C35 C37 H37B 109.5 . . ?
C35 C37 H37C 109.5 . . ?
H37A C37 H37B 109.5 . . ?
H37A C37 H37C 109.5 . . ?
H37B C37 H37C 109.5 . . ?
C33 C34 H34 118.6 . . ?
C33 C34 C29 122.8(3) . . ?
C29 C34 H34 118.6 . . ?
C30 C29 C28 122.5(3) . . ?
C34 C29 C30 118.8(3) . . ?
C34 C29 C28 118.5(3) . . ?
N3 C28 C1 109.8(2) . . ?
N3 C28 C29 114.4(3) . . ?
N3 C28 H28 106.2 . . ?
C1 C28 H28 106.2 . . ?
C29 C28 C1 113.5(3) . . ?
C29 C28 H28 106.2 . . ?
C23 C24 H24 120.7 . . ?
C25 C24 C23 118.6(3) . . ?
C25 C24 H24 120.7 . . ?
C24 C25 H25 120.2 . . ?
C24 C25 C26 119.5(3) . . ?
C26 C25 H25 120.2 . . ?
C25 C26 H26 120.6 . . ?
C27 C26 C25 118.8(3) . . ?
C27 C26 H26 120.6 . . ?
N4 C27 C26 122.1(3) . . ?
N4 C27 H27 118.9 . . ?
C26 C27 H27 118.9 . . ?

loop_
_geom_bond_atom_site_label_1
_geom_bond_atom_site_label_2
_geom_bond_distance
_geom_bond_site_symmetry_2
_geom_bond_publ_flag
Sn2 O1 2.181(2) . ?
Sn2 O2 2.347(2) . ?
Sn2 N4 2.383(3) . ?
Sn2 N3 2.096(2) . ?
Sn1 O1 2.402(2) . ?
Sn1 O2 2.186(2) . ?
Sn1 N1 2.088(3) . ?
Sn1 N2 2.394(3) . ?
O1 C9 1.370(4) . ?
O2 C30 1.375(3) . ?
N4 C23 1.336(4) . ?
N4 C27 1.342(4) . ?
N1 C7 1.449(4) . ?
N1 C1 1.454(4) . ?
N2 C2 1.347(4) . ?
N2 C6 1.333(4) . ?
N3 C22 1.447(4) . ?
N3 C28 1.457(4) . ?
C23 C22 1.501(4) . ?
C23 C24 1.388(5) . ?
C22 H22 1.0000 . ?
C22 C7 1.594(4) . ?
C7 H7 1.0000 . ?
C7 C8 1.517(4) . ?
C1 H1 1.0000 . ?
C1 C2 1.492(5) . ?
C1 C28 1.603(4) . ?
C2 C3 1.388(4) . ?
C3 H3 0.9500 . ?
C3 C4 1.379(5) . ?
C4 H4 0.9500 . ?
C4 C5 1.378(6) . ?
C5 H5 0.9500 . ?
C5 C6 1.371(5) . ?
C6 H6 0.9500 . ?
C9 C8 1.396(4) . ?
C9 C10 1.417(4) . ?
C8 C13 1.385(4) . ?
C13 H13 0.9500 . ?
C13 C12 1.380(4) . ?
C12 C11 1.401(4) . ?
C12 C14 1.526(4) . ?
C11 H11 0.9500 . ?
C11 C10 1.391(4) . ?
C10 C18 1.537(4) . ?
C18 C21 1.533(4) . ?
C18 C19 1.529(5) . ?
C18 C20 1.532(5) . ?
C21 H21A 0.9800 . ?
C21 H21B 0.9800 . ?
C21 H21C 0.9800 . ?
C19 H19A 0.9800 . ?
C19 H19B 0.9800 . ?
C19 H19C 0.9800 . ?
C20 H20A 0.9800 . ?
C20 H20B 0.9800 . ?
C20 H20C 0.9800 . ?
C14 C16 1.521(5) . ?
C14 C15 1.538(4) . ?
C14 C17 1.523(5) . ?
C16 H16A 0.9800 . ?
C16 H16B 0.9800 . ?
C16 H16C 0.9800 . ?
C15 H15A 0.9800 . ?
C15 H15B 0.9800 . ?
C15 H15C 0.9800 . ?
C17 H17A 0.9800 . ?
C17 H17B 0.9800 . ?
C17 H17C 0.9800 . ?
C30 C31 1.406(4) . ?
C30 C29 1.416(4) . ?
C31 C39 1.537(4) . ?
C31 C32 1.400(4) . ?
C39 C40 1.536(5) . ?
C39 C42 1.529(4) . ?
C39 C41 1.541(5) . ?
C40 H40A 0.9800 . ?
C40 H40B 0.9800 . ?
C40 H40C 0.9800 . ?
C42 H42A 0.9800 . ?
C42 H42B 0.9800 . ?
C42 H42C 0.9800 . ?
C41 H41A 0.9800 . ?
C41 H41B 0.9800 . ?
C41 H41C 0.9800 . ?
C32 H32 0.9500 . ?
C32 C33 1.394(4) . ?
C33 C35 1.528(4) . ?
C33 C34 1.384(5) . ?
C35 C36 1.533(5) . ?
C35 C38 1.534(5) . ?
C35 C37 1.526(5) . ?
C36 H36A 0.9800 . ?
C36 H36B 0.9800 . ?
C36 H36C 0.9800 . ?
C38 H38A 0.9800 . ?
C38 H38B 0.9800 . ?
C38 H38C 0.9800 . ?
C37 H37A 0.9800 . ?
C37 H37B 0.9800 . ?
C37 H37C 0.9800 . ?
C34 H34 0.9500 . ?
C34 C29 1.391(4) . ?
C29 C28 1.509(4) . ?
C28 H28 1.0000 . ?
C24 H24 0.9500 . ?
C24 C25 1.376(5) . ?
C25 H25 0.9500 . ?
C25 C26 1.383(5) . ?
C26 H26 0.9500 . ?
C26 C27 1.371(5) . ?
C27 H27 0.9500 . ?

loop_
_geom_torsion_atom_site_label_1
_geom_torsion_atom_site_label_2
_geom_torsion_atom_site_label_3
_geom_torsion_atom_site_label_4
_geom_torsion
_geom_torsion_site_symmetry_1
_geom_torsion_site_symmetry_2
_geom_torsion_site_symmetry_3
_geom_torsion_site_symmetry_4
_geom_torsion_publ_flag
Sn2 O1 C9 C8 -66.2(4) . . . . ?
Sn2 O1 C9 C10 114.1(3) . . . . ?
Sn2 O2 C30 C31 -118.2(3) . . . . ?
Sn2 O2 C30 C29 59.7(3) . . . . ?
Sn2 N4 C23 C22 1.7(3) . . . . ?
Sn2 N4 C23 C24 -176.1(2) . . . . ?
Sn2 N4 C27 C26 176.0(2) . . . . ?
Sn2 N3 C22 C23 -45.0(3) . . . . ?
Sn2 N3 C22 C7 79.3(3) . . . . ?
Sn2 N3 C28 C1 -102.0(3) . . . . ?
Sn2 N3 C28 C29 26.9(4) . . . . ?
Sn1 O1 C9 C8 57.9(3) . . . . ?
Sn1 O1 C9 C10 -121.7(3) . . . . ?
Sn1 O2 C30 C31 115.7(3) . . . . ?
Sn1 O2 C30 C29 -66.4(4) . . . . ?
Sn1 N1 C7 C22 -100.1(2) . . . . ?
Sn1 N1 C7 C8 28.8(4) . . . . ?
Sn1 N1 C1 C2 -46.5(3) . . . . ?
Sn1 N1 C1 C28 77.5(3) . . . . ?
Sn1 N2 C2 C1 -5.5(3) . . . . ?
Sn1 N2 C2 C3 177.5(2) . . . . ?
Sn1 N2 C6 C5 -178.1(3) . . . . ?
O1 C9 C8 C7 3.1(5) . . . . ?
O1 C9 C8 C13 178.9(3) . . . . ?
O1 C9 C10 C11 -179.8(3) . . . . ?
O1 C9 C10 C18 -2.5(5) . . . . ?
O2 C30 C31 C39 0.3(5) . . . . ?
O2 C30 C31 C32 -175.9(3) . . . . ?
O2 C30 C29 C34 176.5(3) . . . . ?
O2 C30 C29 C28 1.5(5) . . . . ?
N4 C23 C22 N3 25.9(4) . . . . ?
N4 C23 C22 C7 -99.0(3) . . . . ?
N4 C23 C24 C25 -0.7(5) . . . . ?
N1 C7 C8 C9 -57.4(4) . . . . ?
N1 C7 C8 C13 126.7(3) . . . . ?
N1 C1 C2 N2 31.8(4) . . . . ?
N1 C1 C2 C3 -151.3(3) . . . . ?
N1 C1 C28 N3 25.4(4) . . . . ?
N1 C1 C28 C29 -104.0(3) . . . . ?
N2 C2 C3 C4 0.5(5) . . . . ?
N3 C22 C7 N1 24.0(3) . . . . ?
N3 C22 C7 C8 -105.7(3) . . . . ?
C23 N4 C27 C26 -1.1(5) . . . . ?
C23 C22 C7 N1 148.3(3) . . . . ?
C23 C22 C7 C8 18.7(4) . . . . ?
C23 C24 C25 C26 -0.5(5) . . . . ?
C22 N3 C28 C1 38.7(3) . . . . ?
C22 N3 C28 C29 167.6(3) . . . . ?
C22 C23 C24 C25 -178.3(3) . . . . ?
C22 C7 C8 C9 70.3(4) . . . . ?
C22 C7 C8 C13 -105.7(3) . . . . ?
C7 N1 C1 C2 169.3(3) . . . . ?
C7 N1 C1 C28 -66.8(3) . . . . ?
C7 C8 C13 C12 176.3(3) . . . . ?
C1 N1 C7 C22 40.0(3) . . . . ?
C1 N1 C7 C8 168.9(3) . . . . ?
C1 C2 C3 C4 -176.2(3) . . . . ?
C2 N2 C6 C5 -1.1(5) . . . . ?
C2 C1 C28 N3 148.6(3) . . . . ?
C2 C1 C28 C29 19.2(3) . . . . ?
C2 C3 C4 C5 0.0(5) . . . . ?
C3 C4 C5 C6 -1.1(6) . . . . ?
C4 C5 C6 N2 1.6(6) . . . . ?
C6 N2 C2 C1 177.0(3) . . . . ?
C6 N2 C2 C3 0.0(5) . . . . ?
C9 C8 C13 C12 0.2(5) . . . . ?
C9 C10 C18 C21 178.6(3) . . . . ?
C9 C10 C18 C19 -63.3(4) . . . . ?
C9 C10 C18 C20 58.7(4) . . . . ?
C8 C9 C10 C11 0.6(5) . . . . ?
C8 C9 C10 C18 177.9(3) . . . . ?
C8 C13 C12 C11 1.7(5) . . . . ?
C8 C13 C12 C14 -177.0(3) . . . . ?
C13 C12 C11 C10 -2.6(5) . . . . ?
C13 C12 C14 C16 -117.5(4) . . . . ?
C13 C12 C14 C15 2.3(5) . . . . ?
C13 C12 C14 C17 120.6(4) . . . . ?
C12 C11 C10 C9 1.5(5) . . . . ?
C12 C11 C10 C18 -175.9(3) . . . . ?
C11 C12 C14 C16 63.9(4) . . . . ?
C11 C12 C14 C15 -176.3(3) . . . . ?
C11 C12 C14 C17 -58.0(4) . . . . ?
C11 C10 C18 C21 -4.1(4) . . . . ?
C11 C10 C18 C19 113.9(3) . . . . ?
C11 C10 C18 C20 -124.1(3) . . . . ?
C10 C9 C8 C7 -177.3(3) . . . . ?
C10 C9 C8 C13 -1.4(5) . . . . ?
C14 C12 C11 C10 176.1(3) . . . . ?
C30 C31 C39 C40 -64.8(4) . . . . ?
C30 C31 C39 C42 176.4(3) . . . . ?
C30 C31 C39 C41 57.6(4) . . . . ?
C30 C31 C32 C33 -1.9(5) . . . . ?
C30 C29 C28 N3 -54.1(4) . . . . ?
C30 C29 C28 C1 72.9(4) . . . . ?
C31 C30 C29 C34 -5.5(5) . . . . ?
C31 C30 C29 C28 179.4(3) . . . . ?
C31 C32 C33 C35 174.2(3) . . . . ?
C31 C32 C33 C34 -2.9(5) . . . . ?
C39 C31 C32 C33 -178.2(3) . . . . ?
C32 C31 C39 C40 111.2(3) . . . . ?
C32 C31 C39 C42 -7.5(5) . . . . ?
C32 C31 C39 C41 -126.3(3) . . . . ?
C32 C33 C35 C36 -114.6(4) . . . . ?
C32 C33 C35 C38 4.5(5) . . . . ?
C32 C33 C35 C37 125.9(4) . . . . ?
C32 C33 C34 C29 3.7(5) . . . . ?
C33 C34 C29 C30 0.4(5) . . . . ?
C33 C34 C29 C28 175.7(3) . . . . ?
C35 C33 C34 C29 -173.5(3) . . . . ?
C34 C33 C35 C36 62.4(4) . . . . ?
C34 C33 C35 C38 -178.4(3) . . . . ?
C34 C33 C35 C37 -57.1(4) . . . . ?
C34 C29 C28 N3 130.8(3) . . . . ?
C34 C29 C28 C1 -102.2(3) . . . . ?
C29 C30 C31 C39 -177.6(3) . . . . ?
C29 C30 C31 C32 6.2(5) . . . . ?
C28 N3 C22 C23 170.1(2) . . . . ?
C28 N3 C22 C7 -65.6(3) . . . . ?
C28 C1 C2 N2 -92.3(3) . . . . ?
C28 C1 C2 C3 84.6(4) . . . . ?
C24 C23 C22 N3 -156.3(3) . . . . ?
C24 C23 C22 C7 78.8(4) . . . . ?
C24 C25 C26 C27 0.8(5) . . . . ?
C25 C26 C27 N4 -0.1(5) . . . . ?
C27 N4 C23 C22 179.3(3) . . . . ?
C27 N4 C23 C24 1.4(5) . . . . ?

loop_
_smtbx_masks_void_nr
_smtbx_masks_void_average_x
_smtbx_masks_void_average_y
_smtbx_masks_void_average_z
_smtbx_masks_void_volume
_smtbx_masks_void_count_electrons
_smtbx_masks_void_content
1 0.000 0.000 0.000 423.3 98.4 ?
2 0.000 0.500 0.500 423.3 98.4 ?
